data_7236764
loop_
_publ_author_name
'Xia, Tifeng'
'Cui, Yuanjing'
'Yang, Yu'
'Qian, Guodong'

_publ_section_title
;
 A luminescent ratiometric thermometer based on thermally coupled levels
 of a Dy-MOF
;
_journal_issue 21
_journal_name_full 'Journal of Materials Chemistry C'
_journal_page_first 5044
_journal_paper_doi 10.1039/C7TC00921F
_journal_volume 5
_journal_year 2017
_chemical_formula_sum 'C21 H21 Dy N2 O9'
_chemical_formula_weight 607.90
_space_group_IT_number 2
_space_group_name_Hall '-P 1'
_space_group_name_H-M_alt 'P -1'
_symmetry_cell_setting triclinic
_symmetry_space_group_name_H-M 'P -1'
_atom_sites_solution_hydrogens geom
_atom_sites_solution_primary direct
_atom_sites_solution_secondary difmap
_audit_creation_method SHELXL-97
_audit_update_record
;
2017-01-11 deposited with the CCDC.
2017-04-26 downloaded from the CCDC.
;
_cell_angle_alpha 79.653(2)
_cell_angle_beta 89.326(2)
_cell_angle_gamma 66.439(2)
_cell_formula_units_Z 2
_cell_length_a 9.3615(3)
_cell_length_b 10.6240(3)
_cell_length_c 12.5081(3)
_cell_measurement_reflns_used 23287
_cell_measurement_temperature 296(2)
_cell_measurement_theta_max 25.18
_cell_measurement_theta_min 1.66
_cell_volume 1119.27(6)
_computing_cell_refinement 'Bruker SAINT'
_computing_data_collection 'Bruker APEX2'
_computing_data_reduction 'Bruker SAINT'
_computing_molecular_graphics 'Bruker SHELXTL'
_computing_publication_material 'Bruker SHELXTL'
_computing_structure_refinement 'SHELXL-97 (Sheldrick, 1997)'
_computing_structure_solution 'SHELXS-97 (Sheldrick, 1990)'
_diffrn_ambient_temperature 296(2)
_diffrn_measured_fraction_theta_full 0.998
_diffrn_measured_fraction_theta_max 0.998
_diffrn_measurement_device_type 'Bruker APEX-II CCD'
_diffrn_radiation_monochromator graphite
_diffrn_radiation_source 'fine-focus sealed tube'
_diffrn_radiation_type MoK\a
_diffrn_radiation_wavelength 0.71073
_diffrn_reflns_av_R_equivalents 0.0651
_diffrn_reflns_av_sigmaI/netI 0.0548
_diffrn_reflns_limit_h_max 11
_diffrn_reflns_limit_h_min -11
_diffrn_reflns_limit_k_max 12
_diffrn_reflns_limit_k_min -12
_diffrn_reflns_limit_l_max 14
_diffrn_reflns_limit_l_min -14
_diffrn_reflns_number 23287
_diffrn_reflns_theta_full 25.18
_diffrn_reflns_theta_max 25.18
_diffrn_reflns_theta_min 1.66
_exptl_absorpt_coefficient_mu 3.393
_exptl_absorpt_correction_T_max 0.562
_exptl_absorpt_correction_T_min 0.430
_exptl_absorpt_correction_type empirical
_exptl_absorpt_process_details SADABS
_exptl_crystal_colour colorless
_exptl_crystal_density_diffrn 1.804
_exptl_crystal_density_method 'not measured'
_exptl_crystal_description block
_exptl_crystal_F_000 598
_exptl_crystal_size_max 0.39
_exptl_crystal_size_mid 0.21
_exptl_crystal_size_min 0.17
_refine_diff_density_max 0.904
_refine_diff_density_min -0.685
_refine_diff_density_rms 0.136
_refine_ls_extinction_method none
_refine_ls_goodness_of_fit_ref 1.031
_refine_ls_hydrogen_treatment constr
_refine_ls_matrix_type full
_refine_ls_number_parameters 302
_refine_ls_number_reflns 4012
_refine_ls_number_restraints 0
_refine_ls_restrained_S_all 1.031
_refine_ls_R_factor_all 0.0543
_refine_ls_R_factor_gt 0.0368
_refine_ls_shift/su_max 0.001
_refine_ls_shift/su_mean 0.000
_refine_ls_structure_factor_coef Fsqd
_refine_ls_weighting_details 'calc w=1/[\s^2^(Fo^2^)+(0.0328P)^2^+2.4383P] where P=(Fo^2^+2Fc^2^)/3'
_refine_ls_weighting_scheme calc
_refine_ls_wR_factor_gt 0.0715
_refine_ls_wR_factor_ref 0.0779
_reflns_number_gt 3301
_reflns_number_total 4012
_reflns_threshold_expression >2sigma(I)
_cod_data_source_file c7tc00921f2.cif
_cod_data_source_block Dycpia
_cod_original_cell_volume 1119.27(5)
_cod_original_sg_symbol_H-M P-1
_cod_database_code 7236764

loop_
_symmetry_equiv_pos_as_xyz
'x, y, z'
'-x, -y, -z'

loop_
_atom_site_label
_atom_site_type_symbol
_atom_site_fract_x
_atom_site_fract_y
_atom_site_fract_z
_atom_site_U_iso_or_equiv
_atom_site_adp_type
_atom_site_occupancy
_atom_site_symmetry_multiplicity
_atom_site_calc_flag
_atom_site_refinement_flags
Dy1 Dy 0.64365(3) 0.37288(3) 0.33962(2) 0.02620(10) Uani 1 1 d .
O1 O 0.6228(5) 0.5377(4) 0.1721(3) 0.0355(10) Uani 1 1 d .
O2 O 0.7466(5) 0.5534(5) 0.3138(3) 0.0430(11) Uani 1 1 d .
O3 O 0.7429(5) 1.0774(4) -0.0280(3) 0.0385(11) Uani 1 1 d .
O4 O 0.5757(5) 1.4415(4) -0.3664(3) 0.0428(12) Uani 1 1 d .
O5 O 0.7415(4) 1.3551(4) -0.4884(3) 0.0328(10) Uani 1 1 d .
O6 O 1.1773(5) 0.8715(5) -0.3719(4) 0.0557(14) Uani 1 1 d .
O7 O 1.1326(6) 0.7339(5) -0.2418(4) 0.0738(19) Uani 1 1 d .
O8 O 0.5128(5) 0.2513(4) 0.4466(3) 0.0424(11) Uani 1 1 d .
O9 O 0.4578(5) 0.3570(5) 0.2188(4) 0.0511(12) Uani 1 1 d .
N1 N 0.2900(8) 0.2189(9) 0.4573(5) 0.072(2) Uani 1 1 d .
N2 N 0.2275(7) 0.5026(6) 0.1277(4) 0.0515(15) Uani 1 1 d .
C1 C 0.6909(7) 0.5979(6) 0.2163(5) 0.0326(14) Uani 1 1 d .
C2 C 0.7027(7) 0.7252(6) 0.1508(4) 0.0319(14) Uani 1 1 d .
C3 C 0.6615(7) 0.7626(7) 0.0405(5) 0.0376(15) Uani 1 1 d .
H3A H 0.6230 0.7100 0.0072 0.045 Uiso 1 1 calc R
C4 C 0.6771(7) 0.8775(7) -0.0207(5) 0.0380(16) Uani 1 1 d .
H4A H 0.6512 0.9007 -0.0953 0.046 Uiso 1 1 calc R
C5 C 0.7303(7) 0.9573(6) 0.0277(4) 0.0319(14) Uani 1 1 d .
C6 C 0.7643(9) 0.9255(8) 0.1388(5) 0.054(2) Uani 1 1 d .
H6A H 0.7956 0.9825 0.1723 0.065 Uiso 1 1 calc R
C7 C 0.7519(9) 0.8098(8) 0.1996(5) 0.053(2) Uani 1 1 d .
H7A H 0.7767 0.7878 0.2744 0.063 Uiso 1 1 calc R
C8 C 0.7921(6) 1.0797(6) -0.1353(4) 0.0292(13) Uani 1 1 d .
C9 C 0.7196(6) 1.2001(6) -0.2084(4) 0.0287(13) Uani 1 1 d .
H9A H 0.6373 1.2749 -0.1884 0.034 Uiso 1 1 calc R
C10 C 0.7694(6) 1.2114(6) -0.3146(4) 0.0263(13) Uani 1 1 d .
C11 C 0.6888(6) 1.3458(6) -0.3961(4) 0.0281(13) Uani 1 1 d .
C12 C 0.8912(6) 1.0983(6) -0.3435(4) 0.0264(13) Uani 1 1 d .
H12A H 0.9244 1.1047 -0.4139 0.032 Uiso 1 1 calc R
C13 C 0.9634(6) 0.9755(6) -0.2672(4) 0.0288(13) Uani 1 1 d .
C14 C 1.0984(6) 0.8542(6) -0.2956(5) 0.0322(14) Uani 1 1 d .
C15 C 0.9128(6) 0.9648(6) -0.1623(4) 0.0313(14) Uani 1 1 d .
H15A H 0.9590 0.8823 -0.1114 0.038 Uiso 1 1 calc R
C16 C 0.3787(8) 0.2824(8) 0.4747(5) 0.0458(18) Uani 1 1 d .
H16A H 0.3374 0.3569 0.5111 0.055 Uiso 1 1 calc R
C17 C 0.1265(11) 0.2711(17) 0.4914(9) 0.149(6) Uani 1 1 d .
H17A H 0.1145 0.3327 0.5416 0.224 Uiso 1 1 calc R
H17B H 0.1041 0.1933 0.5260 0.224 Uiso 1 1 calc R
H17C H 0.0555 0.3209 0.4285 0.224 Uiso 1 1 calc R
C18 C 0.3419(16) 0.1075(12) 0.3984(11) 0.129(5) Uani 1 1 d .
H18A H 0.4473 0.0883 0.3795 0.194 Uiso 1 1 calc R
H18B H 0.2754 0.1337 0.3332 0.194 Uiso 1 1 calc R
H18C H 0.3380 0.0253 0.4427 0.194 Uiso 1 1 calc R
C19 C 0.3785(8) 0.4493(8) 0.1417(5) 0.0483(18) Uani 1 1 d .
H19A H 0.4322 0.4833 0.0892 0.058 Uiso 1 1 calc R
C20 C 0.1443(10) 0.6108(9) 0.0339(6) 0.073(3) Uani 1 1 d .
H20A H 0.2180 0.6327 -0.0112 0.110 Uiso 1 1 calc R
H20B H 0.0747 0.6932 0.0584 0.110 Uiso 1 1 calc R
H20C H 0.0854 0.5776 -0.0073 0.110 Uiso 1 1 calc R
C21 C 0.1351(10) 0.4578(13) 0.2087(8) 0.119(5) Uani 1 1 d .
H21A H 0.2037 0.3856 0.2651 0.178 Uiso 1 1 calc R
H21B H 0.0716 0.4223 0.1744 0.178 Uiso 1 1 calc R
H21C H 0.0692 0.5359 0.2398 0.178 Uiso 1 1 calc R

loop_
_atom_site_aniso_label
_atom_site_aniso_U_11
_atom_site_aniso_U_22
_atom_site_aniso_U_33
_atom_site_aniso_U_23
_atom_site_aniso_U_13
_atom_site_aniso_U_12
Dy1 0.02328(15) 0.01692(16) 0.02919(15) 0.00251(10) 0.00553(10) -0.00165(10)
O1 0.037(2) 0.026(3) 0.035(2) 0.0036(19) 0.0064(18) -0.008(2)
O2 0.059(3) 0.037(3) 0.033(2) 0.011(2) -0.003(2) -0.026(2)
O3 0.059(3) 0.025(2) 0.029(2) -0.0008(18) 0.0202(19) -0.016(2)
O4 0.039(2) 0.022(2) 0.044(2) 0.0062(19) 0.0120(19) 0.006(2)
O5 0.032(2) 0.027(2) 0.029(2) 0.0022(17) 0.0075(17) -0.0044(18)
O6 0.060(3) 0.024(3) 0.056(3) 0.005(2) 0.035(2) 0.005(2)
O7 0.070(3) 0.024(3) 0.083(4) 0.013(3) 0.047(3) 0.015(2)
O8 0.037(2) 0.031(3) 0.052(3) 0.003(2) 0.011(2) -0.012(2)
O9 0.051(3) 0.049(3) 0.048(3) 0.004(2) -0.007(2) -0.021(2)
N1 0.073(5) 0.102(7) 0.058(4) 0.019(4) -0.019(3) -0.065(5)
N2 0.043(3) 0.055(4) 0.046(3) 0.001(3) -0.002(3) -0.014(3)
C1 0.032(3) 0.022(4) 0.035(3) 0.003(3) 0.009(3) -0.006(3)
C2 0.035(3) 0.029(4) 0.029(3) 0.002(3) 0.003(2) -0.013(3)
C3 0.046(4) 0.032(4) 0.036(3) -0.004(3) 0.006(3) -0.018(3)
C4 0.048(4) 0.037(4) 0.024(3) 0.002(3) 0.001(3) -0.014(3)
C5 0.033(3) 0.030(4) 0.028(3) 0.002(3) 0.010(2) -0.011(3)
C6 0.079(5) 0.067(6) 0.034(4) -0.004(4) 0.001(3) -0.051(5)
C7 0.079(5) 0.059(5) 0.028(3) 0.010(3) -0.003(3) -0.043(4)
C8 0.032(3) 0.027(4) 0.026(3) 0.002(2) 0.007(2) -0.012(3)
C9 0.026(3) 0.022(3) 0.035(3) -0.007(3) 0.012(2) -0.006(2)
C10 0.028(3) 0.020(3) 0.029(3) 0.001(2) 0.005(2) -0.010(2)
C11 0.028(3) 0.023(3) 0.024(3) 0.004(2) 0.001(2) -0.004(3)
C12 0.021(3) 0.027(4) 0.028(3) -0.008(3) 0.008(2) -0.005(2)
C13 0.027(3) 0.018(3) 0.034(3) 0.004(2) 0.000(2) -0.004(2)
C14 0.027(3) 0.020(4) 0.040(3) -0.002(3) 0.003(3) -0.001(3)
C15 0.033(3) 0.018(3) 0.033(3) 0.004(2) 0.005(2) -0.004(3)
C16 0.049(4) 0.057(5) 0.034(3) -0.002(3) 0.005(3) -0.027(4)
C17 0.077(7) 0.296(19) 0.090(8) 0.039(9) 0.001(6) -0.123(10)
C18 0.179(13) 0.075(9) 0.151(11) 0.017(8) -0.076(10) -0.083(9)
C19 0.054(5) 0.055(5) 0.036(4) -0.001(3) 0.000(3) -0.025(4)
C20 0.076(6) 0.065(6) 0.056(5) 0.007(4) -0.018(4) -0.014(5)
C21 0.058(6) 0.166(12) 0.084(7) 0.050(7) 0.006(5) -0.026(7)

loop_
_atom_type_symbol
_atom_type_description
_atom_type_scat_dispersion_real
_atom_type_scat_dispersion_imag
_atom_type_scat_source
C C 0.0033 0.0016 'International Tables Vol C Tables 4.2.6.8 and 6.1.1.4'
H H 0.0000 0.0000 'International Tables Vol C Tables 4.2.6.8 and 6.1.1.4'
Dy Dy -0.1892 4.4098 'International Tables Vol C Tables 4.2.6.8 and 6.1.1.4'
N N 0.0061 0.0033 'International Tables Vol C Tables 4.2.6.8 and 6.1.1.4'
O O 0.0106 0.0060 'International Tables Vol C Tables 4.2.6.8 and 6.1.1.4'

loop_
_geom_angle_atom_site_label_1
_geom_angle_atom_site_label_2
_geom_angle_atom_site_label_3
_geom_angle
_geom_angle_site_symmetry_1
_geom_angle_site_symmetry_3
O4 Dy1 O5 89.50(14) 2_675 1_546
O4 Dy1 O8 80.70(15) 2_675 .
O5 Dy1 O8 78.73(15) 1_546 .
O4 Dy1 O7 152.40(15) 2_675 2_765
O5 Dy1 O7 105.12(18) 1_546 2_765
O8 Dy1 O7 124.60(16) . 2_765
O4 Dy1 O9 79.59(17) 2_675 .
O5 Dy1 O9 151.34(15) 1_546 .
O8 Dy1 O9 73.41(16) . .
O7 Dy1 O9 96.2(2) 2_765 .
O4 Dy1 O6 154.53(15) 2_675 2_765
O5 Dy1 O6 81.23(16) 1_546 2_765
O8 Dy1 O6 74.26(14) . 2_765
O7 Dy1 O6 52.80(15) 2_765 2_765
O9 Dy1 O6 97.36(18) . 2_765
O4 Dy1 O1 79.88(13) 2_675 .
O5 Dy1 O1 130.74(15) 1_546 .
O8 Dy1 O1 144.12(15) . .
O7 Dy1 O1 72.82(14) 2_765 .
O9 Dy1 O1 73.60(16) . .
O6 Dy1 O1 123.85(13) 2_765 .
O4 Dy1 O2 80.79(16) 2_675 .
O5 Dy1 O2 77.33(14) 1_546 .
O8 Dy1 O2 149.70(15) . .
O7 Dy1 O2 79.84(18) 2_765 .
O9 Dy1 O2 125.97(15) . .
O6 Dy1 O2 119.59(16) 2_765 .
O1 Dy1 O2 53.57(14) . .
O4 Dy1 C14 176.46(17) 2_675 2_765
O5 Dy1 C14 93.95(15) 1_546 2_765
O8 Dy1 C14 99.20(16) . 2_765
O7 Dy1 C14 26.55(16) 2_765 2_765
O9 Dy1 C14 96.97(17) . 2_765
O6 Dy1 C14 26.26(15) 2_765 2_765
O1 Dy1 C14 98.39(15) . 2_765
O2 Dy1 C14 100.72(17) . 2_765
O4 Dy1 C1 78.10(15) 2_675 .
O5 Dy1 C1 104.01(17) 1_546 .
O8 Dy1 C1 158.58(15) . .
O7 Dy1 C1 75.72(16) 2_765 .
O9 Dy1 C1 99.58(18) . .
O6 Dy1 C1 127.11(15) 2_765 .
O1 Dy1 C1 26.76(15) . .
O2 Dy1 C1 26.85(16) . .
C14 Dy1 C1 101.77(17) 2_765 .
C1 O1 Dy1 92.8(3) . .
C1 O2 Dy1 92.3(4) . .
C5 O3 C8 118.6(4) . .
C11 O4 Dy1 171.2(4) . 2_675
C11 O5 Dy1 133.4(4) . 1_564
C14 O6 Dy1 93.3(4) . 2_765
C14 O7 Dy1 94.5(3) . 2_765
C16 O8 Dy1 134.8(4) . .
C19 O9 Dy1 126.1(5) . .
C16 N1 C18 121.1(8) . .
C16 N1 C17 119.7(9) . .
C18 N1 C17 119.0(9) . .
C19 N2 C20 121.9(6) . .
C19 N2 C21 120.1(6) . .
C20 N2 C21 117.9(6) . .
O1 C1 O2 121.2(6) . .
O1 C1 C2 118.3(5) . .
O2 C1 C2 120.5(6) . .
O1 C1 Dy1 60.4(3) . .
O2 C1 Dy1 60.9(3) . .
C2 C1 Dy1 175.5(4) . .
C3 C2 C7 118.7(6) . .
C3 C2 C1 120.4(6) . .
C7 C2 C1 120.9(5) . .
C2 C3 C4 120.5(6) . .
C5 C4 C3 120.2(6) . .
C4 C5 C6 119.9(6) . .
C4 C5 O3 123.4(5) . .
C6 C5 O3 116.5(6) . .
C7 C6 C5 120.0(7) . .
C6 C7 C2 120.6(6) . .
C9 C8 C15 122.1(5) . .
C9 C8 O3 116.9(5) . .
C15 C8 O3 120.9(5) . .
C8 C9 C10 119.6(5) . .
C12 C10 C9 119.5(5) . .
C12 C10 C11 120.9(5) . .
C9 C10 C11 119.6(5) . .
O4 C11 O5 124.2(5) . .
O4 C11 C10 117.7(5) . .
O5 C11 C10 118.0(5) . .
C10 C12 C13 120.0(5) . .
C12 C13 C15 120.2(5) . .
C12 C13 C14 120.8(5) . .
C15 C13 C14 119.0(5) . .
O6 C14 O7 119.2(5) . .
O6 C14 C13 120.6(5) . .
O7 C14 C13 120.1(5) . .
O6 C14 Dy1 60.4(3) . 2_765
O7 C14 Dy1 58.9(3) . 2_765
C13 C14 Dy1 177.5(4) . 2_765
C8 C15 C13 118.6(5) . .
O8 C16 N1 125.0(7) . .
O9 C19 N2 125.8(7) . .

loop_
_geom_bond_atom_site_label_1
_geom_bond_atom_site_label_2
_geom_bond_distance
_geom_bond_site_symmetry_2
Dy1 O4 2.281(4) 2_675
Dy1 O5 2.294(4) 1_546
Dy1 O8 2.359(4) .
Dy1 O7 2.390(4) 2_765
Dy1 O9 2.393(5) .
Dy1 O6 2.423(4) 2_765
Dy1 O1 2.431(4) .
Dy1 O2 2.441(4) .
Dy1 C14 2.782(5) 2_765
Dy1 C1 2.792(6) .
O1 C1 1.259(7) .
O2 C1 1.262(7) .
O3 C5 1.388(7) .
O3 C8 1.414(6) .
O4 C11 1.249(6) .
O4 Dy1 2.281(4) 2_675
O5 C11 1.253(6) .
O5 Dy1 2.294(4) 1_564
O6 C14 1.233(7) .
O6 Dy1 2.423(4) 2_765
O7 C14 1.248(7) .
O7 Dy1 2.390(4) 2_765
O8 C16 1.228(7) .
O9 C19 1.240(8) .
N1 C16 1.302(9) .
N1 C18 1.424(13) .
N1 C17 1.491(12) .
N2 C19 1.296(8) .
N2 C20 1.458(9) .
N2 C21 1.463(10) .
C1 C2 1.495(8) .
C2 C3 1.379(8) .
C2 C7 1.388(9) .
C3 C4 1.379(9) .
C4 C5 1.365(9) .
C5 C6 1.379(8) .
C6 C7 1.371(10) .
C8 C9 1.354(8) .
C8 C15 1.384(8) .
C9 C10 1.403(7) .
C10 C12 1.388(7) .
C10 C11 1.511(7) .
C12 C13 1.390(7) .
C13 C15 1.391(7) .
C13 C14 1.495(8) .
C14 Dy1 2.782(5) 2_765
